data_4324189
loop_
_publ_author_name
'Luisa L\'opez-Banet'
'M. Dolores Santana'
'Gabriel Garc\'ia'
'Luis Garc\'ia'
'Jos\'e P\'erez'
'Te\'ofilo Rojo'
'Luis Lezama'
'Jean-Pierre Costes'

_publ_section_title
;
 Crystal Structures and Magnetic Properties of Nickel Complexes with
 Hydrotris(pyrazolyl)borate Ligand and Double Bridged by Phosphate Esters
;
_journal_name_full 'Inorganic Chemistry'
_journal_page_first 437
_journal_page_last 443
_journal_paper_doi 10.1021/ic100980x
_journal_volume 50
_journal_year 2011
_chemical_formula_sum 'C38 H70 B2 N12 Ni2 O8 P2'
_chemical_formula_weight 1024.04
_chemical_name_systematic
;
 ?
;
_space_group_IT_number 2
_symmetry_cell_setting triclinic
_symmetry_space_group_name_Hall '-P 1'
_symmetry_space_group_name_H-M 'P -1'
_atom_sites_solution_hydrogens geom
_atom_sites_solution_primary direct
_atom_sites_solution_secondary difmap
_audit_creation_method SHELXL-97
_cell_angle_alpha 90.6430(10)
_cell_angle_beta 100.9280(10)
_cell_angle_gamma 97.5660(10)
_cell_formula_units_Z 1
_cell_length_a 8.1475(6)
_cell_length_b 11.5772(9)
_cell_length_c 13.3096(10)
_cell_measurement_temperature 100(2)
_cell_volume 1221.09(16)
_computing_structure_refinement 'SHELXL-97 (Sheldrick, 1997)'
_diffrn_ambient_temperature 100(2)
_diffrn_measured_fraction_theta_full 0.000
_diffrn_measured_fraction_theta_max 0.903
_diffrn_radiation_monochromator graphite
_diffrn_radiation_source 'fine-focus sealed tube'
_diffrn_radiation_type MoK\a
_diffrn_radiation_wavelength 0.71073
_diffrn_reflns_av_R_equivalents 0.0449
_diffrn_reflns_av_sigmaI/netI 0.0640
_diffrn_reflns_limit_h_max 10
_diffrn_reflns_limit_h_min -10
_diffrn_reflns_limit_k_max 15
_diffrn_reflns_limit_k_min -15
_diffrn_reflns_limit_l_max 16
_diffrn_reflns_limit_l_min -16
_diffrn_reflns_number 14217
_diffrn_reflns_theta_full 0.50
_diffrn_reflns_theta_max 28.30
_diffrn_reflns_theta_min 1.78
_exptl_absorpt_coefficient_mu 0.897
_exptl_absorpt_correction_T_max 0.9736
_exptl_absorpt_correction_T_min 0.7503
_exptl_absorpt_correction_type multi-scan
_exptl_absorpt_process_details SADABS
_exptl_crystal_colour green
_exptl_crystal_density_diffrn 1.393
_exptl_crystal_description needle
_exptl_crystal_F_000 542
_exptl_crystal_size_max 0.34
_exptl_crystal_size_mid 0.05
_exptl_crystal_size_min 0.03
_refine_diff_density_max 1.179
_refine_diff_density_min -1.149
_refine_diff_density_rms 0.113
_refine_ls_extinction_method none
_refine_ls_goodness_of_fit_ref 1.055
_refine_ls_hydrogen_treatment constr
_refine_ls_matrix_type full
_refine_ls_number_parameters 289
_refine_ls_number_reflns 5478
_refine_ls_number_restraints 24
_refine_ls_restrained_S_all 1.060
_refine_ls_R_factor_all 0.0934
_refine_ls_R_factor_gt 0.0744
_refine_ls_shift/su_max 0.000
_refine_ls_shift/su_mean 0.000
_refine_ls_structure_factor_coef Fsqd
_refine_ls_weighting_details 'calc w=1/[\s^2^(Fo^2^)+(0.0723P)^2^+4.3426P] where P=(Fo^2^+2Fc^2^)/3'
_refine_ls_weighting_scheme calc
_refine_ls_wR_factor_gt 0.1702
_refine_ls_wR_factor_ref 0.1812
_reflns_number_gt 4390
_reflns_number_total 5478
_reflns_threshold_expression >2sigma(I)
_cod_data_source_file ic100980x_si_001_1.cif
_cod_data_source_block 1
_cod_database_code 4324189

loop_
_symmetry_equiv_pos_as_xyz
'x, y, z'
'-x, -y, -z'

loop_
_atom_site_label
_atom_site_type_symbol
_atom_site_fract_x
_atom_site_fract_y
_atom_site_fract_z
_atom_site_U_iso_or_equiv
_atom_site_adp_type
_atom_site_occupancy
_atom_site_symmetry_multiplicity
_atom_site_calc_flag
_atom_site_refinement_flags
N3 N 0.4008(5) 0.6005(4) 0.2611(3) 0.0290(9) Uani 1 1 d .
C7 C 0.5821(7) 0.5496(6) 0.3953(4) 0.0450(15) Uani 1 1 d .
H7A H 0.5494 0.4932 0.4457 0.054 Uiso 1 1 calc R
H7B H 0.7046 0.5528 0.3970 0.054 Uiso 1 1 calc R
C8 C 0.4907(6) 0.5168(5) 0.2974(4) 0.0337(12) Uani 1 1 d .
N4 N 0.4357(5) 0.6893(4) 0.3360(3) 0.0318(10) Uani 1 1 d .
C6 C 0.5440(6) 0.6580(5) 0.4175(4) 0.0410(14) Uani 1 1 d .
B1 B 0.3664(7) 0.8054(5) 0.3111(5) 0.0351(14) Uani 1 1 d .
H1 H 0.4062 0.8625 0.3704 0.042 Uiso 1 1 calc R
C9 C 0.6058(8) 0.7351(6) 0.5122(5) 0.058(2) Uani 1 1 d .
H9A H 0.5563 0.8079 0.5033 0.087 Uiso 1 1 calc R
H9B H 0.7290 0.7525 0.5239 0.087 Uiso 1 1 calc R
H9C H 0.5722 0.6952 0.5711 0.087 Uiso 1 1 calc R
N1 N 0.0902(5) 0.7084(4) 0.2069(3) 0.0294(9) Uani 1 1 d .
N2 N 0.1715(5) 0.7821(4) 0.2874(3) 0.0320(10) Uani 1 1 d .
C10 C 0.4901(6) 0.4075(5) 0.2349(4) 0.0372(13) Uani 1 1 d .
H10A H 0.4131 0.4093 0.1689 0.056 Uiso 1 1 calc R
H10B H 0.4524 0.3393 0.2718 0.056 Uiso 1 1 calc R
H10C H 0.6043 0.4028 0.2234 0.056 Uiso 1 1 calc R
C3 C -0.0768(6) 0.7029(5) 0.2048(4) 0.0390(13) Uani 1 1 d .
C1 C 0.0560(7) 0.8210(5) 0.3362(4) 0.0446(15) Uani 1 1 d .
C5 C -0.2046(6) 0.6332(6) 0.1257(5) 0.0528(18) Uani 1 1 d .
H5A H -0.1479 0.5941 0.0791 0.079 Uiso 1 1 calc R
H5B H -0.2778 0.6846 0.0869 0.079 Uiso 1 1 calc R
H5C H -0.2727 0.5747 0.1587 0.079 Uiso 1 1 calc R
C2 C -0.1006(7) 0.7723(6) 0.2859(5) 0.0482(16) Uani 1 1 d .
H2A H -0.1692 0.8339 0.2598 0.058 Uiso 1 1 calc R
H2B H -0.1597 0.7243 0.3327 0.058 Uiso 1 1 calc R
C4 C 0.1053(8) 0.9009(6) 0.4288(5) 0.060(2) Uani 1 1 d .
H4A H 0.2283 0.9207 0.4448 0.090 Uiso 1 1 calc R
H4B H 0.0666 0.8622 0.4869 0.090 Uiso 1 1 calc R
H4C H 0.0532 0.9722 0.4155 0.090 Uiso 1 1 calc R
O1 O 0.1330(4) 0.6543(3) -0.0180(2) 0.0252(7) Uani 1 1 d .
O2 O -0.1406(4) 0.5358(3) -0.1144(2) 0.0237(7) Uani 1 1 d .
O3 O -0.1041(4) 0.7458(4) -0.1222(5) 0.0753(18) Uani 1 1 d U
C16 C -0.0057(9) 0.8581(6) -0.1160(11) 0.133(5) Uani 1 1 d U
H20A H 0.0830 0.8571 -0.1574 0.159 Uiso 1 1 calc R
H20B H 0.0501 0.8783 -0.0440 0.159 Uiso 1 1 calc R
C17 C -0.1152(11) 0.9463(7) -0.1542(12) 0.144(6) Uani 1 1 d U
H21A H -0.0471 1.0231 -0.1502 0.215 Uiso 1 1 calc R
H21B H -0.2017 0.9479 -0.1123 0.215 Uiso 1 1 calc R
H21C H -0.1697 0.9263 -0.2256 0.215 Uiso 1 1 calc R
C19 C 0.0466(9) 0.6429(7) -0.3833(5) 0.063(2) Uani 1 1 d U
H23A H -0.0339 0.6182 -0.4468 0.095 Uiso 1 1 calc R
H23B H 0.1527 0.6121 -0.3842 0.095 Uiso 1 1 calc R
H23C H 0.0677 0.7283 -0.3778 0.095 Uiso 1 1 calc R
O4 O 0.0846(4) 0.6345(5) -0.2026(3) 0.0636(15) Uani 1 1 d U
C18 C -0.0161(10) 0.6030(15) -0.3047(6) 0.170(7) Uani 1 1 d U
H22A H -0.0369 0.5169 -0.3122 0.204 Uiso 1 1 calc R
H22B H -0.1270 0.6306 -0.3083 0.204 Uiso 1 1 calc R
Ni1 Ni 0.23653(7) 0.63220(5) 0.12803(4) 0.02055(18) Uani 1 1 d .
P1 P -0.00625(14) 0.63577(11) -0.10740(9) 0.0239(3) Uani 1 1 d .
N5 N 0.3951(4) 0.7842(4) 0.1276(3) 0.0281(9) Uani 1 1 d .
N6 N 0.4320(5) 0.8527(4) 0.2164(3) 0.0312(10) Uani 1 1 d .
C13 C 0.4883(6) 0.8341(5) 0.0641(4) 0.0358(13) Uani 1 1 d .
C12 C 0.5868(6) 0.9351(5) 0.1115(5) 0.0451(15) Uani 1 1 d .
H12A H 0.7082 0.9290 0.1172 0.054 Uiso 1 1 calc R
H12B H 0.5605 1.0042 0.0715 0.054 Uiso 1 1 calc R
C15 C 0.4838(7) 0.7802(5) -0.0398(4) 0.0421(14) Uani 1 1 d .
H15A H 0.4021 0.7090 -0.0506 0.063 Uiso 1 1 calc R
H15B H 0.5960 0.7610 -0.0439 0.063 Uiso 1 1 calc R
H15C H 0.4503 0.8355 -0.0925 0.063 Uiso 1 1 calc R
C11 C 0.5478(6) 0.9444(5) 0.2062(5) 0.0409(14) Uani 1 1 d .
C14 C 0.6171(8) 1.0353(6) 0.2907(5) 0.0554(18) Uani 1 1 d .
H14A H 0.5634 1.0171 0.3496 0.083 Uiso 1 1 calc R
H14B H 0.5937 1.1121 0.2663 0.083 Uiso 1 1 calc R
H14C H 0.7393 1.0359 0.3111 0.083 Uiso 1 1 calc R

loop_
_atom_site_aniso_label
_atom_site_aniso_U_11
_atom_site_aniso_U_22
_atom_site_aniso_U_33
_atom_site_aniso_U_23
_atom_site_aniso_U_13
_atom_site_aniso_U_12
N3 0.0168(18) 0.040(2) 0.027(2) -0.0237(18) -0.0001(15) 0.0011(17)
C7 0.026(3) 0.062(4) 0.043(3) -0.029(3) -0.007(2) 0.014(3)
C8 0.017(2) 0.051(3) 0.032(3) -0.021(2) -0.0021(19) 0.010(2)
N4 0.0214(19) 0.044(2) 0.029(2) -0.0249(19) 0.0002(16) 0.0072(18)
C6 0.022(2) 0.060(4) 0.036(3) -0.030(3) -0.008(2) 0.014(2)
B1 0.021(3) 0.044(3) 0.036(3) -0.032(3) -0.002(2) 0.000(2)
C9 0.045(3) 0.078(5) 0.043(3) -0.041(3) -0.021(3) 0.024(3)
N1 0.0166(18) 0.038(2) 0.032(2) -0.0203(18) 0.0032(16) 0.0033(16)
N2 0.023(2) 0.038(2) 0.035(2) -0.0209(19) 0.0058(17) 0.0068(18)
C10 0.021(2) 0.048(3) 0.039(3) -0.026(2) -0.004(2) 0.010(2)
C3 0.019(2) 0.053(3) 0.047(3) -0.020(3) 0.011(2) 0.005(2)
C1 0.032(3) 0.058(4) 0.044(3) -0.030(3) 0.010(2) 0.010(3)
C5 0.014(2) 0.081(5) 0.063(4) -0.035(3) 0.006(2) 0.006(3)
C2 0.027(3) 0.065(4) 0.056(4) -0.025(3) 0.014(3) 0.011(3)
C4 0.045(3) 0.076(5) 0.062(4) -0.047(4) 0.018(3) 0.008(3)
O1 0.0203(15) 0.0253(17) 0.0261(17) -0.0052(13) 0.0004(13) -0.0043(13)
O2 0.0183(15) 0.0270(17) 0.0223(16) -0.0030(13) -0.0005(12) -0.0028(13)
O3 0.0124(17) 0.033(2) 0.177(6) 0.053(3) 0.009(2) 0.0025(16)
C16 0.034(4) 0.033(4) 0.323(15) 0.073(6) 0.014(6) 0.001(3)
C17 0.070(6) 0.046(5) 0.335(18) 0.090(8) 0.073(9) 0.024(4)
C19 0.055(4) 0.101(6) 0.033(3) -0.005(3) 0.007(3) 0.012(4)
O4 0.0195(18) 0.142(5) 0.0233(19) 0.032(2) 0.0008(15) -0.010(2)
C18 0.042(4) 0.406(19) 0.032(4) 0.064(7) -0.009(3) -0.062(8)
Ni1 0.0122(3) 0.0252(3) 0.0224(3) -0.0148(2) 0.0015(2) -0.0003(2)
P1 0.0134(5) 0.0282(6) 0.0286(6) 0.0142(5) 0.0012(4) 0.0006(4)
N5 0.0155(17) 0.034(2) 0.034(2) -0.0242(18) 0.0048(16) -0.0008(16)
N6 0.0172(18) 0.034(2) 0.040(2) -0.0266(19) 0.0029(17) -0.0007(16)
C13 0.021(2) 0.040(3) 0.045(3) -0.028(2) 0.012(2) -0.004(2)
C12 0.022(2) 0.046(3) 0.065(4) -0.031(3) 0.012(2) -0.010(2)
C15 0.029(3) 0.047(3) 0.051(3) -0.027(3) 0.021(2) -0.008(2)
C11 0.024(2) 0.041(3) 0.052(3) -0.031(3) 0.005(2) -0.010(2)
C14 0.043(3) 0.052(4) 0.064(4) -0.045(3) 0.015(3) -0.021(3)

loop_
_atom_type_symbol
_atom_type_description
_atom_type_scat_dispersion_real
_atom_type_scat_dispersion_imag
_atom_type_scat_source
C C 0.0033 0.0016 'International Tables Vol C Tables 4.2.6.8 and 6.1.1.4'
H H 0.0000 0.0000 'International Tables Vol C Tables 4.2.6.8 and 6.1.1.4'
B B 0.0013 0.0007 'International Tables Vol C Tables 4.2.6.8 and 6.1.1.4'
N N 0.0061 0.0033 'International Tables Vol C Tables 4.2.6.8 and 6.1.1.4'
Ni Ni 0.3393 1.1124 'International Tables Vol C Tables 4.2.6.8 and 6.1.1.4'
O O 0.0106 0.0060 'International Tables Vol C Tables 4.2.6.8 and 6.1.1.4'
P P 0.1023 0.0942 'International Tables Vol C Tables 4.2.6.8 and 6.1.1.4'

loop_
_geom_angle_atom_site_label_1
_geom_angle_atom_site_label_2
_geom_angle_atom_site_label_3
_geom_angle
_geom_angle_site_symmetry_1
_geom_angle_site_symmetry_3
C8 N3 N4 106.6(4) . .
C8 N3 Ni1 137.9(3) . .
N4 N3 Ni1 115.5(3) . .
C6 C7 C8 106.3(5) . .
N3 C8 C7 109.7(4) . .
N3 C8 C10 121.8(4) . .
C7 C8 C10 128.4(5) . .
C6 N4 N3 109.4(4) . .
C6 N4 B1 131.4(4) . .
N3 N4 B1 118.8(4) . .
N4 C6 C7 107.9(4) . .
N4 C6 C9 122.5(5) . .
C7 C6 C9 129.6(5) . .
N6 B1 N4 107.6(4) . .
N6 B1 N2 110.0(4) . .
N4 B1 N2 108.8(4) . .
C3 N1 N2 107.2(4) . .
C3 N1 Ni1 136.1(3) . .
N2 N1 Ni1 116.7(3) . .
C1 N2 N1 109.5(4) . .
C1 N2 B1 130.7(4) . .
N1 N2 B1 119.7(3) . .
N1 C3 C2 108.7(4) . .
N1 C3 C5 122.3(4) . .
C2 C3 C5 129.0(4) . .
N2 C1 C2 107.6(4) . .
N2 C1 C4 122.5(5) . .
C2 C1 C4 129.9(5) . .
C1 C2 C3 107.0(4) . .
P1 O1 Ni1 152.8(2) . .
P1 O2 Ni1 155.4(2) . 2_565
C16 O3 P1 117.5(4) . .
O3 C16 C17 109.7(6) . .
C18 O4 P1 119.5(4) . .
C19 C18 O4 117.3(7) . .
O2 Ni1 O1 90.50(12) 2_565 .
O2 Ni1 N1 105.21(15) 2_565 .
O1 Ni1 N1 103.32(15) . .
O2 Ni1 N5 162.23(13) 2_565 .
O1 Ni1 N5 89.49(15) . .
N1 Ni1 N5 92.07(15) . .
O2 Ni1 N3 90.04(14) 2_565 .
O1 Ni1 N3 163.84(14) . .
N1 Ni1 N3 92.11(15) . .
N5 Ni1 N3 85.12(17) . .
O1 P1 O2 120.91(18) . .
O1 P1 O3 110.8(3) . .
O2 P1 O3 104.32(19) . .
O1 P1 O4 104.42(19) . .
O2 P1 O4 110.8(2) . .
O3 P1 O4 104.6(3) . .
C13 N5 N6 107.0(4) . .
C13 N5 Ni1 136.1(3) . .
N6 N5 Ni1 116.6(3) . .
C11 N6 N5 109.1(4) . .
C11 N6 B1 131.2(4) . .
N5 N6 B1 118.6(4) . .
N5 C13 C12 109.4(4) . .
N5 C13 C15 121.5(4) . .
C12 C13 C15 129.0(5) . .
C11 C12 C13 106.2(5) . .
N6 C11 C12 108.1(4) . .
N6 C11 C14 122.4(5) . .
C12 C11 C14 129.4(5) . .

loop_
_geom_bond_atom_site_label_1
_geom_bond_atom_site_label_2
_geom_bond_distance
_geom_bond_site_symmetry_2
N3 C8 1.332(7) .
N3 N4 1.387(5) .
N3 Ni1 2.075(4) .
C7 C6 1.373(8) .
C7 C8 1.395(7) .
C8 C10 1.504(6) .
N4 C6 1.348(7) .
N4 B1 1.541(8) .
C6 C9 1.501(7) .
B1 N6 1.539(8) .
B1 N2 1.546(6) .
N1 C3 1.349(6) .
N1 N2 1.370(5) .
N1 Ni1 2.008(4) .
N2 C1 1.358(6) .
C3 C2 1.396(7) .
C3 C5 1.478(7) .
C1 C2 1.368(8) .
C1 C4 1.492(7) .
O1 P1 1.472(3) .
O1 Ni1 2.000(3) .
O2 P1 1.474(3) .
O2 Ni1 1.991(3) 2_565
O3 C16 1.428(8) .
O3 P1 1.585(4) .
C16 C17 1.475(10) .
C19 C18 1.312(9) .
O4 C18 1.463(9) .
O4 P1 1.585(4) .
Ni1 O2 1.991(3) 2_565
Ni1 N5 2.042(4) .
N5 C13 1.329(7) .
N5 N6 1.377(5) .
N6 C11 1.350(7) .
C13 C12 1.398(7) .
C13 C15 1.502(7) .
C12 C11 1.364(8) .
C11 C14 1.506(7) .
